data_7237470
loop_
_publ_author_name
'Cuerva, Cristi\'an'
'Campo, Jos\'e A.'
'Cano, Mercedes'
'Schmidt, Rainer'
'Lodeiro, Carlos'

_publ_section_title
;
 Multifunctional Pt(ii) metallomesogens exhibiting luminescence and proton
 conductivity in the mesophase near room temperature
;
_journal_issue 36
_journal_name_full 'Journal of Materials Chemistry C'
_journal_page_first 9723
_journal_paper_doi 10.1039/C8TC03308K
_journal_volume 6
_journal_year 2018
_chemical_formula_sum 'C28 H40 Cl2 N4 O3 Pt'
_chemical_formula_weight 746.63
_space_group_IT_number 14
_space_group_name_Hall '-P 2ybc'
_space_group_name_H-M_alt 'P 1 21/c 1'
_symmetry_cell_setting monoclinic
_symmetry_space_group_name_H-M 'P 1 21/c 1'
_atom_sites_solution_hydrogens geom
_atom_sites_solution_primary direct
_atom_sites_solution_secondary difmap
_audit_creation_method SHELXL-97
_audit_update_record
;
2018-02-14 deposited with the CCDC.
2018-08-09 downloaded from the CCDC.
;
_cell_angle_alpha 90.00
_cell_angle_beta 114.4690(10)
_cell_angle_gamma 90.00
_cell_formula_units_Z 4
_cell_length_a 24.6316(14)
_cell_length_b 5.6515(3)
_cell_length_c 24.8995(14)
_cell_measurement_reflns_used 6354
_cell_measurement_temperature 293(2)
_cell_measurement_theta_max 23.33
_cell_measurement_theta_min 2.33
_cell_volume 3154.8(3)
_computing_cell_refinement 'Bruker SMART'
_computing_data_collection 'Bruker SMART'
_computing_data_reduction 'Bruker SAINT'
_computing_molecular_graphics 'Bruker SHELXTL'
_computing_publication_material 'Bruker SHELXTL'
_computing_structure_refinement 'SHELXL-97 (Sheldrick, 1997)'
_computing_structure_solution 'SHELXS-97 (Sheldrick, 1990)'
_diffrn_ambient_temperature 293(2)
_diffrn_measured_fraction_theta_full 1.000
_diffrn_measured_fraction_theta_max 1.000
_diffrn_measurement_device_type 'CCD area detector'
_diffrn_measurement_method 'phi and omega scans'
_diffrn_radiation_monochromator graphite
_diffrn_radiation_source 'fine-focus sealed tube'
_diffrn_radiation_type MoK\a
_diffrn_radiation_wavelength 0.71073
_diffrn_reflns_av_R_equivalents 0.0416
_diffrn_reflns_av_sigmaI/netI 0.0371
_diffrn_reflns_limit_h_max 27
_diffrn_reflns_limit_h_min -29
_diffrn_reflns_limit_k_max 6
_diffrn_reflns_limit_k_min -6
_diffrn_reflns_limit_l_max 28
_diffrn_reflns_limit_l_min -29
_diffrn_reflns_number 22844
_diffrn_reflns_theta_full 25.00
_diffrn_reflns_theta_max 25.00
_diffrn_reflns_theta_min 1.64
_exptl_absorpt_coefficient_mu 4.650
_exptl_absorpt_correction_T_max 0.6796
_exptl_absorpt_correction_T_min 0.2341
_exptl_absorpt_correction_type multi-scan
_exptl_absorpt_process_details SADABS
_exptl_crystal_colour yellow
_exptl_crystal_density_diffrn 1.572
_exptl_crystal_density_method 'not measured'
_exptl_crystal_description prismatic
_exptl_crystal_F_000 1488
_exptl_crystal_size_max 0.44
_exptl_crystal_size_mid 0.29
_exptl_crystal_size_min 0.09
_refine_diff_density_max 1.762
_refine_diff_density_min -0.867
_refine_diff_density_rms 0.117
_refine_ls_extinction_method none
_refine_ls_goodness_of_fit_ref 0.994
_refine_ls_hydrogen_treatment mixed
_refine_ls_matrix_type full
_refine_ls_number_parameters 343
_refine_ls_number_reflns 5570
_refine_ls_number_restraints 10
_refine_ls_restrained_S_all 0.994
_refine_ls_R_factor_all 0.0627
_refine_ls_R_factor_gt 0.0410
_refine_ls_shift/su_max 0.000
_refine_ls_shift/su_mean 0.000
_refine_ls_structure_factor_coef Fsqd
_refine_ls_weighting_details 'calc w=1/[\s^2^(Fo^2^)+(0.0728P)^2^+5.1368P] where P=(Fo^2^+2Fc^2^)/3'
_refine_ls_weighting_scheme calc
_refine_ls_wR_factor_gt 0.1072
_refine_ls_wR_factor_ref 0.1228
_reflns_number_gt 4068
_reflns_number_total 5570
_reflns_threshold_expression >2sigma(I)
_cod_data_source_file c8tc03308k2.cif
_cod_data_source_block pt6clabs
_cod_depositor_comments
;
The following automatic conversions were performed:

data item '_symmetry_cell_setting' value 'Monoclinic' was changed to
'monoclinic' in accordance with the
/home/saulius/struct/COD-crude-data/automatic-downloads/DataCite-retrospective/RSC/depositions/lib/dictionaries/cif_core.dic
dictionary named 'cif_core.dic' version 2.4.2 last updated on
2011-04-26.

Automatic conversion script
Id: cif_fix_values 6909 2019-04-08 15:41:33Z antanas 
;
_cod_original_sg_symbol_H-M P2(1)/c
_cod_database_code 7237470

loop_
_symmetry_equiv_pos_as_xyz
'x, y, z'
'-x, y+1/2, -z+1/2'
'-x, -y, -z'
'x, -y-1/2, z-1/2'

loop_
_atom_site_label
_atom_site_type_symbol
_atom_site_fract_x
_atom_site_fract_y
_atom_site_fract_z
_atom_site_U_iso_or_equiv
_atom_site_adp_type
_atom_site_occupancy
_atom_site_symmetry_multiplicity
_atom_site_calc_flag
_atom_site_refinement_flags
O3 O 0.2329(3) 0.4191(10) 0.3001(3) 0.0722(15) Uani 1 1 d .
H3A H 0.2580 0.5215 0.2997 0.108 Uiso 1 1 d R
H3B H 0.2061 0.4008 0.2653 0.108 Uiso 1 1 d R
C3 C 0.1821(3) 0.4772(11) 0.4264(3) 0.0445(16) Uani 1 1 d .
C4 C 0.1435(3) 0.6020(13) 0.4435(3) 0.0490(17) Uani 1 1 d .
H4 H 0.1364 0.5737 0.4768 0.059 Uiso 1 1 calc R
C5 C 0.1177(3) 0.7749(12) 0.4021(3) 0.0440(15) Uani 1 1 d .
C6 C 0.0750(3) 0.9646(12) 0.3940(3) 0.0492(17) Uani 1 1 d .
C7 C 0.0488(4) 1.0084(13) 0.4319(4) 0.063(2) Uani 1 1 d .
H7 H 0.0583 0.9177 0.4657 0.075 Uiso 1 1 calc R
C8 C 0.0078(4) 1.1914(16) 0.4186(4) 0.068(2) Uani 1 1 d .
H8 H -0.0118 1.2221 0.4428 0.082 Uiso 1 1 calc R
C9 C -0.0036(3) 1.3259(15) 0.3696(3) 0.062(2) Uani 1 1 d .
H9 H -0.0306 1.4502 0.3606 0.075 Uiso 1 1 calc R
C10 C 0.0247(3) 1.2783(13) 0.3339(3) 0.0561(19) Uani 1 1 d .
H10 H 0.0163 1.3719 0.3007 0.067 Uiso 1 1 calc R
C11 C 0.2201(3) 0.2756(12) 0.4545(3) 0.0448(16) Uani 1 1 d .
C12 C 0.2183(3) 0.1816(13) 0.5051(3) 0.0506(18) Uani 1 1 d .
H12 H 0.1932 0.2484 0.5203 0.061 Uiso 1 1 calc R
C13 C 0.2538(4) -0.0123(12) 0.5336(3) 0.0578(19) Uani 1 1 d .
C14 C 0.2907(3) -0.1125(14) 0.5108(3) 0.0556(18) Uani 1 1 d .
H14 H 0.3139 -0.2435 0.5288 0.067 Uiso 1 1 calc R
C15 C 0.2925(4) -0.0137(13) 0.4601(4) 0.060(2) Uani 1 1 d .
C16 C 0.2585(3) 0.1780(14) 0.4321(3) 0.0548(18) Uani 1 1 d .
H16 H 0.2611 0.2421 0.3988 0.066 Uiso 1 1 calc R
C17 C 0.2840(4) -0.2889(16) 0.6120(3) 0.074(2) Uani 1 1 d D
H17A H 0.3257 -0.2508 0.6235 0.089 Uiso 1 1 calc R
H17B H 0.2742 -0.4261 0.5863 0.089 Uiso 1 1 calc R
C18 C 0.2728(4) -0.3418(15) 0.6663(4) 0.084(3) Uani 1 1 d D
H18A H 0.2859 -0.2079 0.6930 0.101 Uiso 1 1 calc R
H18B H 0.2303 -0.3609 0.6546 0.101 Uiso 1 1 calc R
C19 C 0.3047(5) -0.5628(18) 0.6988(5) 0.111(4) Uani 1 1 d D
H19A H 0.2934 -0.5921 0.7312 0.134 Uiso 1 1 calc R
H19B H 0.2911 -0.6963 0.6720 0.134 Uiso 1 1 calc R
C20 C 0.3722(5) -0.5508(19) 0.7233(5) 0.114(4) Uani 1 1 d D
H20A H 0.3862 -0.4142 0.7490 0.136 Uiso 1 1 calc R
H20B H 0.3841 -0.5308 0.6910 0.136 Uiso 1 1 calc R
C21 C 0.4012(7) -0.773(2) 0.7576(7) 0.150(6) Uani 1 1 d D
H21A H 0.3920 -0.7873 0.7917 0.180 Uiso 1 1 calc R
H21B H 0.3857 -0.9109 0.7329 0.180 Uiso 1 1 calc R
C22 C 0.4683(7) -0.758(4) 0.7774(10) 0.282(14) Uani 1 1 d D
H22A H 0.4772 -0.7461 0.7434 0.423 Uiso 1 1 calc R
H22B H 0.4866 -0.8980 0.7993 0.423 Uiso 1 1 calc R
H22C H 0.4834 -0.6214 0.8020 0.423 Uiso 1 1 calc R
C23 C 0.3308(5) -0.0694(19) 0.3876(5) 0.095(3) Uani 1 1 d D
H23A H 0.3419 0.0957 0.3885 0.114 Uiso 1 1 calc R
H23B H 0.2914 -0.0905 0.3560 0.114 Uiso 1 1 calc R
C24 C 0.3755(4) -0.2245(18) 0.3769(4) 0.092(3) Uani 1 1 d D
H24A H 0.3671 -0.3891 0.3815 0.110 Uiso 1 1 calc R
H24B H 0.3710 -0.2025 0.3366 0.110 Uiso 1 1 calc R
C25 C 0.4390(4) -0.170(2) 0.4185(4) 0.105(4) Uani 1 1 d D
H25A H 0.4442 -0.1994 0.4587 0.127 Uiso 1 1 calc R
H25B H 0.4470 -0.0033 0.4154 0.127 Uiso 1 1 calc R
C26 C 0.4833(4) -0.318(2) 0.4053(5) 0.114(4) Uani 1 1 d D
H26A H 0.4766 -0.4838 0.4103 0.137 Uiso 1 1 calc R
H26B H 0.4767 -0.2939 0.3644 0.137 Uiso 1 1 calc R
C27 C 0.5472(4) -0.255(3) 0.4449(6) 0.148(6) Uani 1 1 d D
H27A H 0.5537 -0.2754 0.4858 0.178 Uiso 1 1 calc R
H27B H 0.5544 -0.0906 0.4391 0.178 Uiso 1 1 calc R
C28 C 0.5907(6) -0.410(3) 0.4320(8) 0.165(6) Uani 1 1 d D
H28A H 0.5777 -0.4247 0.3901 0.248 Uiso 1 1 calc R
H28B H 0.5924 -0.5636 0.4490 0.248 Uiso 1 1 calc R
H28C H 0.6296 -0.3389 0.4488 0.248 Uiso 1 1 calc R
C29 C 0.1154(5) 0.312(2) 0.5878(5) 0.087(3) Uani 1 1 d .
C30 C 0.1417(5) 0.115(2) 0.6280(5) 0.106(3) Uani 1 1 d .
H30A H 0.1392 -0.0265 0.6056 0.158 Uiso 1 1 calc R
H30B H 0.1205 0.0916 0.6524 0.158 Uiso 1 1 calc R
H30C H 0.1828 0.1488 0.6524 0.158 Uiso 1 1 calc R
Cl1 Cl 0.16900(10) 0.9053(4) 0.24888(9) 0.0623(5) Uani 1 1 d .
Cl2 Cl 0.07356(9) 1.3163(3) 0.23258(8) 0.0616(5) Uani 1 1 d .
N1 N 0.1397(2) 0.7615(9) 0.3600(2) 0.0415(13) Uani 1 1 d .
N2 N 0.1782(2) 0.5815(10) 0.3758(2) 0.0442(13) Uani 1 1 d .
H2 H 0.1993 0.5209 0.3536 0.053 Uiso 1 1 d R
N3 N 0.0641(2) 1.1023(10) 0.3449(2) 0.0455(13) Uani 1 1 d .
N4 N 0.0975(6) 0.467(2) 0.5582(5) 0.124(4) Uani 1 1 d .
O1 O 0.2478(3) -0.0950(11) 0.5822(3) 0.0744(16) Uani 1 1 d .
O2 O 0.3300(3) -0.1321(12) 0.4410(3) 0.0842(19) Uani 1 1 d .
Pt1 Pt 0.111138(12) 1.01237(4) 0.297886(11) 0.04505(13) Uani 1 1 d .

loop_
_atom_site_aniso_label
_atom_site_aniso_U_11
_atom_site_aniso_U_22
_atom_site_aniso_U_33
_atom_site_aniso_U_23
_atom_site_aniso_U_13
_atom_site_aniso_U_12
O3 0.078(4) 0.076(3) 0.069(4) -0.008(3) 0.037(3) -0.003(3)
C3 0.038(4) 0.049(4) 0.045(4) 0.002(3) 0.016(3) 0.000(3)
C4 0.047(4) 0.055(4) 0.047(4) -0.003(3) 0.022(3) 0.008(3)
C5 0.044(4) 0.049(4) 0.040(4) -0.002(3) 0.019(3) 0.003(3)
C6 0.044(4) 0.057(4) 0.044(4) -0.011(3) 0.015(3) 0.000(3)
C7 0.066(5) 0.071(5) 0.059(5) 0.003(4) 0.033(4) 0.009(4)
C8 0.062(5) 0.088(6) 0.067(5) -0.002(5) 0.039(5) 0.019(5)
C9 0.052(5) 0.073(5) 0.059(5) -0.001(4) 0.021(4) 0.014(4)
C10 0.050(4) 0.054(4) 0.059(5) -0.002(4) 0.017(4) 0.005(4)
C11 0.038(4) 0.049(4) 0.042(4) -0.005(3) 0.011(3) 0.002(3)
C12 0.051(4) 0.059(4) 0.046(4) -0.004(3) 0.025(4) 0.008(4)
C13 0.062(5) 0.060(5) 0.050(4) 0.002(4) 0.021(4) 0.006(4)
C14 0.055(5) 0.060(4) 0.052(4) 0.008(4) 0.021(4) 0.016(4)
C15 0.053(5) 0.072(5) 0.054(5) 0.001(4) 0.023(4) 0.015(4)
C16 0.046(4) 0.069(5) 0.046(4) 0.002(4) 0.017(3) 0.011(4)
C17 0.082(6) 0.075(6) 0.072(6) 0.019(5) 0.038(5) 0.019(5)
C18 0.095(7) 0.093(7) 0.076(6) 0.032(5) 0.048(6) 0.015(6)
C19 0.126(11) 0.113(9) 0.107(9) 0.051(7) 0.062(8) 0.017(8)
C20 0.139(12) 0.112(9) 0.105(9) 0.042(7) 0.066(9) 0.033(8)
C21 0.135(12) 0.142(12) 0.163(13) 0.075(10) 0.051(11) 0.054(10)
C22 0.32(3) 0.28(3) 0.30(3) 0.18(3) 0.18(3) 0.13(3)
C23 0.096(8) 0.108(7) 0.090(8) 0.005(6) 0.047(6) 0.034(6)
C24 0.090(7) 0.126(9) 0.070(6) -0.004(6) 0.045(6) 0.026(6)
C25 0.106(9) 0.122(10) 0.100(8) -0.010(7) 0.054(7) 0.019(7)
C26 0.089(8) 0.145(11) 0.118(9) -0.024(8) 0.052(7) 0.024(8)
C27 0.100(10) 0.181(14) 0.160(13) -0.039(11) 0.051(9) 0.029(10)
C28 0.119(12) 0.173(13) 0.196(17) -0.036(13) 0.057(12) 0.033(11)
C29 0.077(7) 0.122(9) 0.081(7) -0.014(7) 0.051(6) 0.019(7)
C30 0.102(9) 0.123(9) 0.112(9) -0.004(8) 0.065(8) 0.006(8)
Cl1 0.0773(14) 0.0581(11) 0.0672(12) 0.0057(10) 0.0456(11) 0.0071(10)
Cl2 0.0706(13) 0.0590(11) 0.0576(11) 0.0135(9) 0.0289(10) 0.0110(9)
N1 0.051(3) 0.035(3) 0.039(3) 0.004(2) 0.020(3) 0.010(2)
N2 0.045(3) 0.046(3) 0.042(3) -0.003(3) 0.019(3) 0.005(3)
N3 0.045(3) 0.045(3) 0.045(3) -0.008(3) 0.017(3) -0.008(3)
N4 0.146(10) 0.144(10) 0.098(8) 0.015(6) 0.067(8) 0.056(7)
O1 0.090(4) 0.082(4) 0.067(4) 0.026(3) 0.048(3) 0.032(3)
O2 0.093(5) 0.112(5) 0.064(4) 0.028(4) 0.050(3) 0.054(4)
Pt1 0.04678(19) 0.04456(18) 0.04454(18) -0.00175(12) 0.01962(13) -0.00026(13)

loop_
_atom_type_symbol
_atom_type_description
_atom_type_scat_dispersion_real
_atom_type_scat_dispersion_imag
_atom_type_scat_source
C C 0.0033 0.0016 'International Tables Vol C Tables 4.2.6.8 and 6.1.1.4'
H H 0.0000 0.0000 'International Tables Vol C Tables 4.2.6.8 and 6.1.1.4'
N N 0.0061 0.0033 'International Tables Vol C Tables 4.2.6.8 and 6.1.1.4'
O O 0.0106 0.0060 'International Tables Vol C Tables 4.2.6.8 and 6.1.1.4'
Cl Cl 0.1484 0.1585 'International Tables Vol C Tables 4.2.6.8 and 6.1.1.4'
Pt Pt -1.7033 8.3905 'International Tables Vol C Tables 4.2.6.8 and 6.1.1.4'

loop_
_geom_angle_atom_site_label_1
_geom_angle_atom_site_label_2
_geom_angle_atom_site_label_3
_geom_angle
H3A O3 H3B 109.5
N2 C3 C4 105.7(6)
N2 C3 C11 124.8(6)
C4 C3 C11 129.5(7)
C5 C4 C3 107.2(6)
C5 C4 H4 126.4
C3 C4 H4 126.4
N1 C5 C4 109.3(6)
N1 C5 C6 115.4(6)
C4 C5 C6 135.3(6)
N3 C6 C7 122.4(7)
N3 C6 C5 113.6(6)
C7 C6 C5 124.0(7)
C6 C7 C8 118.5(7)
C6 C7 H7 120.8
C8 C7 H7 120.8
C9 C8 C7 119.1(7)
C9 C8 H8 120.4
C7 C8 H8 120.4
C10 C9 C8 120.2(7)
C10 C9 H9 119.9
C8 C9 H9 119.9
N3 C10 C9 122.5(7)
N3 C10 H10 118.8
C9 C10 H10 118.8
C12 C11 C16 119.5(6)
C12 C11 C3 118.9(6)
C16 C11 C3 121.6(6)
C11 C12 C13 121.0(7)
C11 C12 H12 119.5
C13 C12 H12 119.5
O1 C13 C14 123.9(7)
O1 C13 C12 116.4(7)
C14 C13 C12 119.6(7)
C13 C14 C15 118.7(7)
C13 C14 H14 120.6
C15 C14 H14 120.6
O2 C15 C16 124.4(7)
O2 C15 C14 113.2(7)
C16 C15 C14 122.3(7)
C15 C16 C11 118.8(7)
C15 C16 H16 120.6
C11 C16 H16 120.6
O1 C17 C18 108.3(6)
O1 C17 H17A 110.0
C18 C17 H17A 110.0
O1 C17 H17B 110.0
C18 C17 H17B 110.0
H17A C17 H17B 108.4
C19 C18 C17 113.1(7)
C19 C18 H18A 109.0
C17 C18 H18A 109.0
C19 C18 H18B 109.0
C17 C18 H18B 109.0
H18A C18 H18B 107.8
C20 C19 C18 114.6(8)
C20 C19 H19A 108.6
C18 C19 H19A 108.6
C20 C19 H19B 108.6
C18 C19 H19B 108.6
H19A C19 H19B 107.6
C19 C20 C21 111.8(9)
C19 C20 H20A 109.3
C21 C20 H20A 109.3
C19 C20 H20B 109.3
C21 C20 H20B 109.3
H20A C20 H20B 107.9
C22 C21 C20 109.5(13)
C22 C21 H21A 109.8
C20 C21 H21A 109.8
C22 C21 H21B 109.8
C20 C21 H21B 109.8
H21A C21 H21B 108.2
C21 C22 H22A 109.5
C21 C22 H22B 109.5
H22A C22 H22B 109.5
C21 C22 H22C 109.5
H22A C22 H22C 109.5
H22B C22 H22C 109.5
O2 C23 C24 108.7(8)
O2 C23 H23A 109.9
C24 C23 H23A 109.9
O2 C23 H23B 109.9
C24 C23 H23B 109.9
H23A C23 H23B 108.3
C25 C24 C23 112.5(8)
C25 C24 H24A 109.1
C23 C24 H24A 109.1
C25 C24 H24B 109.1
C23 C24 H24B 109.1
H24A C24 H24B 107.8
C24 C25 C26 111.8(7)
C24 C25 H25A 109.3
C26 C25 H25A 109.3
C24 C25 H25B 109.3
C26 C25 H25B 109.3
H25A C25 H25B 107.9
C27 C26 C25 112.1(8)
C27 C26 H26A 109.2
C25 C26 H26A 109.2
C27 C26 H26B 109.2
C25 C26 H26B 109.2
H26A C26 H26B 107.9
C26 C27 C28 111.3(10)
C26 C27 H27A 109.4
C28 C27 H27A 109.4
C26 C27 H27B 109.4
C28 C27 H27B 109.4
H27A C27 H27B 108.0
C27 C28 H28A 109.5
C27 C28 H28B 109.5
H28A C28 H28B 109.5
C27 C28 H28C 109.5
H28A C28 H28C 109.5
H28B C28 H28C 109.5
N4 C29 C30 177.1(15)
C29 C30 H30A 109.5
C29 C30 H30B 109.5
H30A C30 H30B 109.5
C29 C30 H30C 109.5
H30A C30 H30C 109.5
H30B C30 H30C 109.5
N2 N1 C5 106.0(5)
N2 N1 Pt1 138.4(4)
C5 N1 Pt1 115.5(4)
N1 N2 C3 111.9(5)
N1 N2 H2 126.1
C3 N2 H2 121.9
C10 N3 C6 117.3(6)
C10 N3 Pt1 127.6(5)
C6 N3 Pt1 115.1(5)
C13 O1 C17 117.2(6)
C15 O2 C23 119.0(6)
N1 Pt1 N3 80.4(2)
N1 Pt1 Cl2 173.89(15)
N3 Pt1 Cl2 93.59(18)
N1 Pt1 Cl1 97.31(15)
N3 Pt1 Cl1 176.99(16)
Cl2 Pt1 Cl1 88.72(7)

loop_
_geom_bond_atom_site_label_1
_geom_bond_atom_site_label_2
_geom_bond_distance
O3 H3A 0.8500
O3 H3B 0.8501
C3 N2 1.358(9)
C3 C4 1.385(9)
C3 C11 1.455(9)
C4 C5 1.371(9)
C4 H4 0.9300
C5 N1 1.365(8)
C5 C6 1.458(9)
C6 N3 1.380(9)
C6 C7 1.367(11)
C7 C8 1.387(10)
C7 H7 0.9300
C8 C9 1.364(11)
C8 H8 0.9300
C9 C10 1.364(10)
C9 H9 0.9300
C10 N3 1.337(9)
C10 H10 0.9300
C11 C12 1.383(9)
C11 C16 1.397(9)
C12 C13 1.398(10)
C12 H12 0.9300
C13 O1 1.361(9)
C13 C14 1.375(10)
C14 C15 1.398(11)
C14 H14 0.9300
C15 O2 1.377(9)
C15 C16 1.369(10)
C16 H16 0.9300
C17 O1 1.413(9)
C17 C18 1.518(5)
C17 H17A 0.9700
C17 H17B 0.9700
C18 C19 1.518(5)
C18 H18A 0.9700
C18 H18B 0.9700
C19 C20 1.517(5)
C19 H19A 0.9700
C19 H19B 0.9700
C20 C21 1.518(5)
C20 H20A 0.9700
C20 H20B 0.9700
C21 C22 1.518(5)
C21 H21A 0.9700
C21 H21B 0.9700
C22 H22A 0.9600
C22 H22B 0.9600
C22 H22C 0.9600
C23 O2 1.384(11)
C23 C24 1.516(5)
C23 H23A 0.9700
C23 H23B 0.9700
C24 C25 1.509(5)
C24 H24A 0.9700
C24 H24B 0.9700
C25 C26 1.516(5)
C25 H25A 0.9700
C25 H25B 0.9700
C26 C27 1.513(5)
C26 H26A 0.9700
C26 H26B 0.9700
C27 C28 1.516(5)
C27 H27A 0.9700
C27 H27B 0.9700
C28 H28A 0.9600
C28 H28B 0.9600
C28 H28C 0.9600
C29 N4 1.113(13)
C29 C30 1.460(16)
C30 H30A 0.9600
C30 H30B 0.9600
C30 H30C 0.9600
Cl1 Pt1 2.3081(19)
Cl2 Pt1 2.2812(18)
N1 N2 1.335(7)
N1 Pt1 1.999(5)
N2 H2 0.9635
N3 Pt1 2.023(6)

loop_
_geom_hbond_atom_site_label_D
_geom_hbond_atom_site_label_H
_geom_hbond_atom_site_label_A
_geom_hbond_distance_DH
_geom_hbond_distance_HA
_geom_hbond_distance_DA
_geom_hbond_angle_DHA
N2 H2 O3 0.96 1.93 2.884(8) 172.1

loop_
_geom_torsion_atom_site_label_1
_geom_torsion_atom_site_label_2
_geom_torsion_atom_site_label_3
_geom_torsion_atom_site_label_4
_geom_torsion
N2 C3 C4 C5 0.4(8)
C11 C3 C4 C5 -179.5(7)
C3 C4 C5 N1 -0.4(8)
C3 C4 C5 C6 -178.9(8)
N1 C5 C6 N3 -0.6(9)
C4 C5 C6 N3 177.7(7)
N1 C5 C6 C7 -179.0(7)
C4 C5 C6 C7 -0.7(13)
N3 C6 C7 C8 3.1(12)
C5 C6 C7 C8 -178.6(7)
C6 C7 C8 C9 -2.2(12)
C7 C8 C9 C10 0.8(13)
C8 C9 C10 N3 -0.2(12)
N2 C3 C11 C12 -177.9(6)
C4 C3 C11 C12 2.0(11)
N2 C3 C11 C16 3.1(11)
C4 C3 C11 C16 -177.1(7)
C16 C11 C12 C13 -1.1(11)
C3 C11 C12 C13 179.9(6)
C11 C12 C13 O1 -178.5(7)
C11 C12 C13 C14 -0.6(11)
O1 C13 C14 C15 179.1(8)
C12 C13 C14 C15 1.3(12)
C13 C14 C15 O2 -178.8(7)
C13 C14 C15 C16 -0.5(12)
O2 C15 C16 C11 177.0(8)
C14 C15 C16 C11 -1.1(12)
C12 C11 C16 C15 1.9(11)
C3 C11 C16 C15 -179.1(7)
O1 C17 C18 C19 174.3(9)
C17 C18 C19 C20 62.4(14)
C18 C19 C20 C21 177.3(11)
C19 C20 C21 C22 176.2(16)
O2 C23 C24 C25 -69.4(12)
C23 C24 C25 C26 -177.2(10)
C24 C25 C26 C27 177.2(11)
C25 C26 C27 C28 178.5(13)
C4 C5 N1 N2 0.3(7)
C6 C5 N1 N2 179.0(6)
C4 C5 N1 Pt1 -176.4(5)
C6 C5 N1 Pt1 2.3(7)
C5 N1 N2 C3 0.0(7)
Pt1 N1 N2 C3 175.5(5)
C4 C3 N2 N1 -0.3(8)
C11 C3 N2 N1 179.6(6)
C9 C10 N3 C6 1.0(10)
C9 C10 N3 Pt1 -178.5(6)
C7 C6 N3 C10 -2.5(10)
C5 C6 N3 C10 179.1(6)
C7 C6 N3 Pt1 177.1(6)
C5 C6 N3 Pt1 -1.3(7)
C14 C13 O1 C17 3.0(12)
C12 C13 O1 C17 -179.1(7)
C18 C17 O1 C13 176.7(8)
C16 C15 O2 C23 -5.6(13)
C14 C15 O2 C23 172.7(9)
C24 C23 O2 C15 179.9(8)
N2 N1 Pt1 N3 -177.6(7)
C5 N1 Pt1 N3 -2.4(5)
N2 N1 Pt1 Cl2 -170.2(11)
C5 N1 Pt1 Cl2 5.0(18)
N2 N1 Pt1 Cl1 0.5(6)
C5 N1 Pt1 Cl1 175.7(4)
C10 N3 Pt1 N1 -178.5(6)
C6 N3 Pt1 N1 2.0(5)
C10 N3 Pt1 Cl2 2.3(6)
C6 N3 Pt1 Cl2 -177.2(4)
C10 N3 Pt1 Cl1 142(3)
C6 N3 Pt1 Cl1 -37(3)
